data_9010551
loop_
_publ_author_name
'Johnsen, O.'
'Grice, J. D.'

_publ_section_title
;The crystal chemistry of the eudialyte group Locality: Kipawa alkaline
 complex, Villedieu township, Temiscaminque County, Quebec, Canada Sample: #8
 Note: additional sites with low but unreported occupancies excluded
;
_journal_name_full 'The Canadian Mineralogist'
_journal_page_first 865
_journal_page_last 891
_journal_volume 37
_journal_year 1999
_chemical_compound_source 'Kipawa alkaline complex, Villedieu township, Temiscaminque County, Quebec, Canada'
_chemical_formula_sum
;Ca6.42 Ce0.24 Cl0.96 Dy0.06 Er0.06 F0.534 Fe1.56 Gd0.06 H0.51 K0.42 La0.06
 Mg0.096 Mn0.54 Na12.324 Nb0.16 Nd0.06 O75.13 Si25.62 Sr0.06 Ti0.22 Y0.78
 Yb0.06 Zr3
;
_chemical_name_mineral Eudialyte
_space_group_IT_number 166
_symmetry_space_group_name_Hall '-R 3 2"'
_symmetry_space_group_name_H-M 'R -3 m :H'
_cell_angle_alpha 90
_cell_angle_beta 90
_cell_angle_gamma 120
_cell_formula_units_Z 3
_cell_length_a 14.225
_cell_length_b 14.225
_cell_length_c 30.302
_cell_volume 5310.146
_database_code_amcsd 0005614
_exptl_crystal_density_diffrn 2.914
_cod_original_sg_symbol_H-M 'R -3 m'
_cod_original_formula_sum
;Ca6.42 Y.78 Ce.24 La.06 Nd.06 Gd.06 Dy.06 Er.06 Yb.06 Sr.06 Fe1.56 Mn.54
 Mg.096 Si25.62 Ti.22 Nb.16 Na12.324 K.42 Zr3 O75.13 Cl.96 F.534 H.51
;
_cod_database_code 9010551

loop_
_space_group_symop_operation_xyz
x,y,z
2/3+x,1/3+y,1/3+z
1/3+x,2/3+y,2/3+z
x,x-y,z
2/3+x,1/3+x-y,1/3+z
1/3+x,2/3+x-y,2/3+z
y,x,-z
2/3+y,1/3+x,1/3-z
1/3+y,2/3+x,2/3-z
-x+y,y,z
2/3-x+y,1/3+y,1/3+z
1/3-x+y,2/3+y,2/3+z
-x,-x+y,-z
2/3-x,1/3-x+y,1/3-z
1/3-x,2/3-x+y,2/3-z
-y,-x,z
2/3-y,1/3-x,1/3+z
1/3-y,2/3-x,2/3+z
x-y,-y,-z
2/3+x-y,1/3-y,1/3-z
1/3+x-y,2/3-y,2/3-z
y,-x+y,-z
2/3+y,1/3-x+y,1/3-z
1/3+y,2/3-x+y,2/3-z
-x+y,-x,z
2/3-x+y,1/3-x,1/3+z
1/3-x+y,2/3-x,2/3+z
-x,-y,-z
2/3-x,1/3-y,1/3-z
1/3-x,2/3-y,2/3-z
-y,x-y,z
2/3-y,1/3+x-y,1/3+z
1/3-y,2/3+x-y,2/3+z
x-y,x,-z
2/3+x-y,1/3+x,1/3-z
1/3+x-y,2/3+x,2/3-z

loop_
_atom_site_label
_atom_site_fract_x
_atom_site_fract_y
_atom_site_fract_z
_atom_site_occupancy
_atom_site_U_iso_or_equiv
_atom_site_type_symbol
_atom_site_attached_hydrogens
CaM1 0.00000 0.73840 0.50000 0.79000 0.01000 Ca 0
YM1 0.00000 0.73840 0.50000 0.13000 0.01000 Y 0
CeM1 0.00000 0.73840 0.50000 0.02000 0.01000 Ce 0
LaM1 0.00000 0.73840 0.50000 0.01000 0.01000 La 0
NdM1 0.00000 0.73840 0.50000 0.01000 0.01000 Nd 0
GdM1 0.00000 0.73840 0.50000 0.01000 0.01000 Gd 0
DyM1 0.00000 0.73840 0.50000 0.01000 0.01000 Dy 0
ErM1 0.00000 0.73840 0.50000 0.01000 0.01000 Er 0
YbM1 0.00000 0.73840 0.50000 0.01000 0.01000 Yb 0
SrM1 0.00000 0.73840 0.50000 0.01000 0.01000 Sr 0
FeM24 0.00000 0.50000 0.50000 0.44000 0.06400 Fe 0
MnM24 0.00000 0.50000 0.50000 0.18000 0.06400 Mn 0
FeM25 -0.06070 0.46970 0.49790 0.04000 0.02000 Fe 0
MgM25 -0.06070 0.46970 0.49790 0.01600 0.02000 Mg 0
SiM3 0.00000 0.00000 0.12010 0.61000 0.03900 Si 0
TiM3 0.00000 0.00000 0.12010 0.08000 0.03900 Ti 0
NbM3 0.00000 0.00000 0.12010 0.06000 0.03900 Nb 0
Si7 0.00000 0.00000 0.07820 0.20000 0.01300 Si 0
TiSi7 0.00000 0.00000 0.07820 0.03000 0.01300 Ti 0
NbSi7 0.00000 0.00000 0.07820 0.02000 0.01300 Nb 0
Na1a 0.22600 -0.22600 0.01100 0.48700 0.04400 Na 0
Na1b 0.25310 -0.25310 -0.00450 0.48700 0.04400 Na 0
Na4 0.56450 -0.56450 0.11770 0.63000 0.05300 Na 0
CaNa4 0.56450 -0.56450 0.11770 0.28000 0.05300 Ca 0
KNa4 0.56450 -0.56450 0.11770 0.07000 0.05300 K 0
CeNa4 0.56450 -0.56450 0.11770 0.02000 0.05300 Ce 0
Na5 -0.07320 0.07320 0.01170 0.45000 0.10700 Na 0
Zr 0.50000 0.50000 0.00000 1.00000 0.01100 Zr 0
Si1 0.40350 -0.40350 0.08470 1.00000 0.01100 Si 0
Si3 0.12520 -0.12520 0.09090 1.00000 0.01400 Si 0
Si5 0.34100 0.27780 0.06980 1.00000 0.01200 Si 0
O1 0.27170 -0.27170 0.08840 1.00000 0.02200 O 0
O2 0.44590 -0.44590 0.12390 1.00000 0.02400 O 0
O3 0.42900 -0.42900 0.03630 1.00000 0.02700 O 0
O7 0.23190 0.28570 0.06020 1.00000 0.02700 O 0
O8 0.15310 -0.15310 0.13800 1.00000 0.02100 O 0
O9 0.06020 -0.06020 0.09350 1.00000 0.05500 O 0
O13 0.43640 0.36310 0.03930 1.00000 0.02800 O 0
O14 0.37080 0.29650 0.12100 1.00000 0.02300 O 0
O15 0.84350 -0.84350 0.05420 1.00000 0.02100 O 0
O19 0.05830 -0.05830 0.83760 0.34000 0.06100 O 0
O20 0.00000 0.00000 0.02650 0.29000 0.02400 O 0
ClX1a 0.00000 0.00000 0.73730 0.09600 0.06900 Cl 0
FX1a 0.00000 0.00000 0.73730 0.05300 0.06900 F 0
O-HX1a 0.00000 0.00000 0.73730 0.05100 0.06900 O 0
ClX1b 0.04880 -0.04880 0.74520 0.03200 0.03000 Cl 0
FX1b 0.04880 -0.04880 0.74520 0.01800 0.03000 F 0
O-HX1b 0.04880 -0.04880 0.74520 0.01700 0.03000 O 0
ClX1c 0.05000 -0.05000 0.79370 0.03200 0.03000 Cl 0
FX1c 0.05000 -0.05000 0.79370 0.01800 0.03000 F 0
O-HX1c 0.05000 -0.05000 0.79370 0.01700 0.03000 O 0
ClX1d 0.00000 0.00000 0.80030 0.09600 0.03000 Cl 0
FX1d 0.00000 0.00000 0.80030 0.05300 0.03000 F 0
O-HX1d 0.00000 0.00000 0.80030 0.05100 0.03000 O 0
ClX1e 0.00000 0.00000 0.69080 0.09600 0.03000 Cl 0
FX1e 0.00000 0.00000 0.69080 0.05300 0.03000 F 0
O-HX1e 0.00000 0.00000 0.69080 0.05100 0.03000 O 0

loop_
_cod_changelog_entry_id
_cod_changelog_entry_author
_cod_changelog_entry_date
_cod_changelog_entry_text
1
;cod-tools version 3.8.0
Id: cif_guess_AMCSD_atom_types 9581 2023-05-17 12:35:41Z saulius
;
2023-05-23T09:23:00+03:00
;Derived atom types and hydrogen counts
from atom names that follow the AMCSD naming convention
(Wat == water, O-H == hydroxyl).
;

loop_
_cod_related_entry_id
_cod_related_entry_database
_cod_related_entry_code
1 AMCSD 0005614
